data_4101914
loop_
_publ_author_name
'Guoqing Zhang'
'Jiwei Lu'
'Michal Sabat'
'Cassandra L. Fraser'

_publ_section_title
;
 Polymorphism and Reversible Mechanochromic Luminescence for Solid-State
 Difluoroboron Avobenzone
;
_journal_name_full 'Journal of the American Chemical Society'
_journal_page_first 2160
_journal_page_last 2162
_journal_paper_doi 10.1021/ja9097719
_journal_volume 132
_journal_year 2010
_chemical_formula_sum 'C20 H21 B F2 O3'
_chemical_formula_weight 358.18
_chemical_name_systematic
; 
 ? 
;
_space_group_IT_number 62
_symmetry_cell_setting orthorhombic
_symmetry_space_group_name_Hall '-P 2ac 2n'
_symmetry_space_group_name_H-M 'P n m a'
_atom_sites_solution_hydrogens difmap
_atom_sites_solution_primary direct
_atom_sites_solution_secondary difmap
_audit_creation_method SHELXL-97
_cell_angle_alpha 90.00
_cell_angle_beta 90.00
_cell_angle_gamma 90.00
_cell_formula_units_Z 4
_cell_length_a 14.5159(2)
_cell_length_b 6.9687(1)
_cell_length_c 17.3259(2)
_cell_measurement_reflns_used 9984
_cell_measurement_temperature 153(2)
_cell_measurement_theta_max 34.59
_cell_measurement_theta_min 2.35
_cell_volume 1752.64(4)
_computing_cell_refinement 'Bruker SAINT'
_computing_data_collection 'Bruker APEX2'
_computing_data_reduction 'Bruker SAINT'
_computing_molecular_graphics 'Bruker SHELXTL'
_computing_publication_material 'Bruker SHELXTL'
_computing_structure_refinement 'SHELXL-97 (Sheldrick, 2008)'
_computing_structure_solution 'SHELXS-97 (Sheldrick, 2008)'
_diffrn_ambient_temperature 153(2)
_diffrn_measured_fraction_theta_full 0.987
_diffrn_measured_fraction_theta_max 0.987
_diffrn_measurement_device_type 'Bruker APEX-II CCD'
_diffrn_measurement_method '\f and \w scans'
_diffrn_radiation_monochromator graphite
_diffrn_radiation_source 'fine-focus sealed tube'
_diffrn_radiation_type MoK\a
_diffrn_radiation_wavelength 0.71073
_diffrn_reflns_av_R_equivalents 0.0191
_diffrn_reflns_av_sigmaI/netI 0.0151
_diffrn_reflns_limit_h_max 23
_diffrn_reflns_limit_h_min -21
_diffrn_reflns_limit_k_max 11
_diffrn_reflns_limit_k_min -6
_diffrn_reflns_limit_l_max 25
_diffrn_reflns_limit_l_min -25
_diffrn_reflns_number 19476
_diffrn_reflns_theta_full 36.38
_diffrn_reflns_theta_max 36.38
_diffrn_reflns_theta_min 1.83
_exptl_absorpt_coefficient_mu 0.103
_exptl_absorpt_correction_T_max 0.9758
_exptl_absorpt_correction_T_min 0.9523
_exptl_absorpt_correction_type empirical
_exptl_absorpt_process_details 'Bruker SADABS '
_exptl_crystal_colour green
_exptl_crystal_density_diffrn 1.357
_exptl_crystal_density_meas ?
_exptl_crystal_density_method 'not measured'
_exptl_crystal_description block
_exptl_crystal_F_000 752
_exptl_crystal_size_max 0.48
_exptl_crystal_size_mid 0.26
_exptl_crystal_size_min 0.24
_refine_diff_density_max 0.529
_refine_diff_density_min -0.541
_refine_diff_density_rms 0.073
_refine_ls_extinction_coef none
_refine_ls_extinction_method none
_refine_ls_goodness_of_fit_ref 1.017
_refine_ls_hydrogen_treatment mixed
_refine_ls_matrix_type full
_refine_ls_number_parameters 204
_refine_ls_number_reflns 3170
_refine_ls_number_restraints 0
_refine_ls_restrained_S_all 1.017
_refine_ls_R_factor_all 0.0606
_refine_ls_R_factor_gt 0.0540
_refine_ls_shift/su_max 0.000
_refine_ls_shift/su_mean 0.000
_refine_ls_structure_factor_coef Fsqd
_refine_ls_weighting_details 'calc w=1/[\s^2^(Fo^2^)+(0.1000P)^2^+0.0000P] where P=(Fo^2^+2Fc^2^)/3'
_refine_ls_weighting_scheme calc
_refine_ls_wR_factor_gt 0.1795
_refine_ls_wR_factor_ref 0.1879
_reflns_number_gt 2744
_reflns_number_total 3170
_reflns_threshold_expression >2sigma(I)
_cod_data_source_file ja9097719_si_002.cif
_cod_data_source_block C20H21BF2O3
_cod_depositor_comments
;
The following automatic conversions were performed:

'_exptl_crystal_density_meas' value 'not measured' was changed to '?'
- the value is perceived as not measured.

Automatic conversion script
Id: cif_fix_values 3008 2015-01-20 13:52:24Z robertas 
;
_cod_database_code 4101914

loop_
_symmetry_equiv_pos_as_xyz
'x, y, z'
'-x+1/2, -y, z+1/2'
'-x, y+1/2, -z'
'x+1/2, -y+1/2, -z+1/2'
'-x, -y, -z'
'x-1/2, y, -z-1/2'
'x, -y-1/2, z'
'-x-1/2, y-1/2, z-1/2'

loop_
_atom_site_label
_atom_site_type_symbol
_atom_site_fract_x
_atom_site_fract_y
_atom_site_fract_z
_atom_site_U_iso_or_equiv
_atom_site_adp_type
_atom_site_occupancy
_atom_site_symmetry_multiplicity
_atom_site_calc_flag
_atom_site_refinement_flags
_atom_site_disorder_assembly
_atom_site_disorder_group
F1 F 0.20508(6) 0.09097(16) 0.29649(6) 0.0689(4) Uani 1 1 d . . .
O1 O 0.25139(7) 0.2500 0.40670(5) 0.0420(3) Uani 1 2 d S . .
O2 O 0.09175(7) 0.2500 0.36317(6) 0.0445(4) Uani 1 2 d S . .
O3 O -0.31890(6) 0.2500 0.47056(6) 0.0284(2) Uani 1 2 d S . .
C1 C 0.22236(7) 0.2500 0.47744(7) 0.0193(2) Uani 1 2 d S . .
C2 C 0.12879(8) 0.2500 0.49372(7) 0.0241(3) Uani 1 2 d S . .
C3 C 0.06494(8) 0.2500 0.43406(7) 0.0195(2) Uani 1 2 d S . .
C4 C -0.03472(8) 0.2500 0.44456(7) 0.0198(2) Uani 1 2 d S . .
C5 C -0.09154(8) 0.2500 0.37921(7) 0.0258(3) Uani 1 2 d S . .
C6 C -0.18643(8) 0.2500 0.38531(7) 0.0263(3) Uani 1 2 d S . .
C7 C -0.22685(8) 0.2500 0.45832(7) 0.0212(3) Uani 1 2 d S . .
C8 C -0.17139(9) 0.2500 0.52468(7) 0.0263(3) Uani 1 2 d S . .
C9 C -0.07664(8) 0.2500 0.51747(7) 0.0242(3) Uani 1 2 d S . .
C10 C -0.37652(9) 0.2500 0.40313(8) 0.0291(3) Uani 1 2 d S . .
C11 C 0.29535(8) 0.2500 0.53613(6) 0.0191(2) Uani 1 2 d S . .
C12 C 0.27719(8) 0.2500 0.61522(7) 0.0217(3) Uani 1 2 d S . .
C13 C 0.34874(8) 0.2500 0.66865(7) 0.0216(3) Uani 1 2 d S . .
C14 C 0.44051(8) 0.2500 0.64492(7) 0.0207(3) Uani 1 2 d S . .
C15 C 0.45813(8) 0.2500 0.56557(7) 0.0267(3) Uani 1 2 d S . .
C16 C 0.38744(8) 0.2500 0.51194(7) 0.0262(3) Uani 1 2 d S . .
C17 C 0.52150(8) 0.2500 0.70137(7) 0.0246(3) Uani 1 2 d S . .
C18 C 0.58027(9) 0.0694(2) 0.68730(7) 0.0501(4) Uani 1 1 d . . .
C19 C 0.49026(11) 0.2500 0.78515(8) 0.0357(4) Uani 1 2 d S . .
B1 B 0.18953(9) 0.2500 0.33912(8) 0.0313(4) Uani 1 2 d S . .
H2 H 0.1095(18) 0.2500 0.5452(14) 0.053(6) Uiso 1 2 d S . .
H5 H -0.067(2) 0.2500 0.3337(16) 0.060(7) Uiso 1 2 d S . .
H6 H -0.2195(17) 0.2500 0.3364(13) 0.047(6) Uiso 1 2 d S . .
H8 H -0.1954(13) 0.2500 0.5753(11) 0.029(5) Uiso 1 2 d S . .
H9 H -0.0381(16) 0.2500 0.5627(13) 0.042(6) Uiso 1 2 d S . .
H10A H -0.4402(17) 0.2500 0.4186(13) 0.046(6) Uiso 1 2 d S . .
H10B H -0.3642(10) 0.138(2) 0.3705(8) 0.038(3) Uiso 1 1 d . . .
H12 H 0.2150(13) 0.2500 0.6347(11) 0.028(4) Uiso 1 2 d S . .
H13 H 0.3305(15) 0.2500 0.7255(13) 0.042(5) Uiso 1 2 d S . .
H15 H 0.5205(15) 0.2500 0.5471(13) 0.042(6) Uiso 1 2 d S . .
H16 H 0.4011(18) 0.2500 0.4572(14) 0.056(7) Uiso 1 2 d S . .
H18A H 0.6061(12) 0.074(2) 0.6345(11) 0.053(4) Uiso 1 1 d . . .
H18B H 0.6281(13) 0.075(2) 0.7261(11) 0.058(5) Uiso 1 1 d . . .
H18C H 0.5342(14) -0.059(3) 0.7006(11) 0.067(6) Uiso 1 1 d . . .
H19A H 0.4554(11) 0.132(2) 0.7946(9) 0.042(4) Uiso 1 1 d . . .
H19B H 0.5496(17) 0.2500 0.8189(13) 0.044(6) Uiso 1 2 d S . .

loop_
_atom_site_aniso_label
_atom_site_aniso_U_11
_atom_site_aniso_U_22
_atom_site_aniso_U_33
_atom_site_aniso_U_23
_atom_site_aniso_U_13
_atom_site_aniso_U_12
F1 0.0304(4) 0.0968(8) 0.0795(6) -0.0484(6) -0.0182(4) 0.0156(4)
O1 0.0163(4) 0.0929(10) 0.0166(4) 0.000 -0.0006(3) 0.000
O2 0.0161(5) 0.1009(11) 0.0167(4) 0.000 -0.0005(3) 0.000
O3 0.0136(4) 0.0438(6) 0.0279(5) 0.000 0.0005(3) 0.000
C1 0.0149(5) 0.0239(5) 0.0190(5) 0.000 -0.0012(4) 0.000
C2 0.0145(5) 0.0392(7) 0.0185(5) 0.000 -0.0013(4) 0.000
C3 0.0149(5) 0.0243(5) 0.0194(5) 0.000 -0.0012(4) 0.000
C4 0.0153(5) 0.0246(5) 0.0196(5) 0.000 -0.0022(4) 0.000
C5 0.0167(5) 0.0429(7) 0.0177(5) 0.000 -0.0021(4) 0.000
C6 0.0160(5) 0.0396(7) 0.0233(6) 0.000 -0.0016(4) 0.000
C7 0.0151(5) 0.0237(5) 0.0248(5) 0.000 0.0014(4) 0.000
C8 0.0183(5) 0.0395(7) 0.0210(5) 0.000 0.0014(4) 0.000
C9 0.0177(5) 0.0347(6) 0.0203(5) 0.000 -0.0015(4) 0.000
C10 0.0160(5) 0.0394(7) 0.0320(7) 0.000 -0.0030(4) 0.000
C11 0.0148(5) 0.0249(5) 0.0177(5) 0.000 -0.0016(4) 0.000
C12 0.0147(5) 0.0309(6) 0.0196(5) 0.000 -0.0003(4) 0.000
C13 0.0164(5) 0.0311(6) 0.0175(5) 0.000 0.0002(4) 0.000
C14 0.0154(5) 0.0270(6) 0.0197(5) 0.000 -0.0018(4) 0.000
C15 0.0142(5) 0.0470(8) 0.0188(5) 0.000 -0.0015(4) 0.000
C16 0.0158(5) 0.0451(8) 0.0176(5) 0.000 0.0001(4) 0.000
C17 0.0166(5) 0.0382(7) 0.0190(5) 0.000 -0.0040(4) 0.000
C18 0.0404(6) 0.0720(10) 0.0380(6) -0.0115(6) -0.0154(5) 0.0305(6)
C19 0.0247(6) 0.0636(10) 0.0189(6) 0.000 -0.0043(5) 0.000
B1 0.0161(6) 0.0604(11) 0.0175(6) 0.000 -0.0010(4) 0.000

loop_
_atom_type_symbol
_atom_type_description
_atom_type_scat_dispersion_real
_atom_type_scat_dispersion_imag
_atom_type_scat_source
C C 0.0033 0.0016 'International Tables Vol C Tables 4.2.6.8 and 6.1.1.4'
H H 0.0000 0.0000 'International Tables Vol C Tables 4.2.6.8 and 6.1.1.4'
B B 0.0013 0.0007 'International Tables Vol C Tables 4.2.6.8 and 6.1.1.4'
O O 0.0106 0.0060 'International Tables Vol C Tables 4.2.6.8 and 6.1.1.4'
F F 0.0171 0.0103 'International Tables Vol C Tables 4.2.6.8 and 6.1.1.4'

loop_
_geom_angle_atom_site_label_1
_geom_angle_atom_site_label_2
_geom_angle_atom_site_label_3
_geom_angle
_geom_angle_site_symmetry_1
_geom_angle_site_symmetry_3
_geom_angle_publ_flag
C1 O1 B1 123.54(10) . . ?
C3 O2 B1 123.94(10) . . ?
C7 O3 C10 116.59(10) . . ?
O1 C1 C2 120.71(11) . . ?
O1 C1 C11 114.85(10) . . ?
C2 C1 C11 124.44(11) . . ?
C1 C2 C3 120.15(11) . . ?
O2 C3 C2 120.53(11) . . ?
O2 C3 C4 114.75(10) . . ?
C2 C3 C4 124.72(11) . . ?
C5 C4 C9 118.21(11) . . ?
C5 C4 C3 118.91(11) . . ?
C9 C4 C3 122.88(10) . . ?
C6 C5 C4 121.68(12) . . ?
C5 C6 C7 119.28(12) . . ?
O3 C7 C6 123.90(11) . . ?
O3 C7 C8 115.98(11) . . ?
C6 C7 C8 120.12(11) . . ?
C9 C8 C7 119.81(11) . . ?
C8 C9 C4 120.91(11) . . ?
C12 C11 C16 118.29(10) . . ?
C12 C11 C1 122.94(11) . . ?
C16 C11 C1 118.77(10) . . ?
C13 C12 C11 120.82(11) . . ?
C12 C13 C14 121.14(11) . . ?
C13 C14 C15 117.69(11) . . ?
C13 C14 C17 123.09(10) . . ?
C15 C14 C17 119.22(11) . . ?
C16 C15 C14 121.63(11) . . ?
C15 C16 C11 120.43(11) . . ?
C19 C17 C14 112.41(10) . . ?
C19 C17 C18 108.44(8) . 7_565 ?
C14 C17 C18 108.95(7) . 7_565 ?
C19 C17 C18 108.44(8) . . ?
C14 C17 C18 108.95(7) . . ?
C18 C17 C18 109.63(16) 7_565 . ?
F1 B1 F1 110.25(15) 7_565 . ?
F1 B1 O1 109.40(8) 7_565 . ?
F1 B1 O1 109.40(8) . . ?
F1 B1 O2 108.33(8) 7_565 . ?
F1 B1 O2 108.33(8) . . ?
O1 B1 O2 111.13(10) . . ?

loop_
_geom_bond_atom_site_label_1
_geom_bond_atom_site_label_2
_geom_bond_distance
_geom_bond_site_symmetry_2
_geom_bond_publ_flag
F1 B1 1.3508(12) . ?
O1 C1 1.2960(14) . ?
O1 B1 1.4756(16) . ?
O2 C3 1.2884(15) . ?
O2 B1 1.4791(17) . ?
O3 C7 1.3530(14) . ?
O3 C10 1.4368(16) . ?
C1 C2 1.3872(15) . ?
C1 C11 1.4684(15) . ?
C2 C3 1.3884(16) . ?
C3 C4 1.4581(16) . ?
C4 C5 1.4008(16) . ?
C4 C9 1.4022(16) . ?
C5 C6 1.3815(16) . ?
C6 C7 1.3944(17) . ?
C7 C8 1.4034(17) . ?
C8 C9 1.3811(17) . ?
C11 C12 1.3954(15) . ?
C11 C16 1.4010(16) . ?
C12 C13 1.3913(15) . ?
C13 C14 1.3942(16) . ?
C14 C15 1.3983(16) . ?
C14 C17 1.5293(16) . ?
C15 C16 1.3844(16) . ?
C17 C19 1.5208(19) . ?
C17 C18 1.5396(15) 7_565 ?
C17 C18 1.5396(15) . ?
B1 F1 1.3508(12) 7_565 ?
